data_7209892
loop_
_publ_author_name
'Ye, Qiong'
'Shi, Ping-Ping'
'Fu, Xue-Qun'
'Akutagawa, Tomoyuki'
'Nakamura, Takayoshi'

_publ_section_title
;
 Dielectric and structural phase transition of [Ni(dmit)2]&#x2212; salt
 with (4-ethoxyanilinium)([18]crown-6) supramolecular cation
;
_journal_issue 26
_journal_name_full CrystEngComm
_journal_page_first 5307
_journal_paper_doi 10.1039/c3ce40220g
_journal_volume 15
_journal_year 2013
_chemical_formula_sum 'C26 H36 N Ni O7 S10'
_chemical_formula_weight 853.95
_chemical_name_systematic
;
?
;
_space_group_IT_number 1
_symmetry_cell_setting triclinic
_symmetry_space_group_name_Hall 'P 1'
_symmetry_space_group_name_H-M 'P 1'
_atom_sites_solution_hydrogens geom
_atom_sites_solution_primary direct
_atom_sites_solution_secondary difmap
_audit_creation_method SHELXL-97
_cell_angle_alpha 84.99(3)
_cell_angle_beta 67.779(18)
_cell_angle_gamma 70.16(2)
_cell_formula_units_Z 1
_cell_length_a 8.752(4)
_cell_length_b 10.936(7)
_cell_length_c 11.130(7)
_cell_measurement_temperature 300(2)
_cell_measurement_theta_max 27.46
_cell_measurement_theta_min 1.98
_cell_volume 926.6(9)
_computing_cell_refinement '<i>CrystalClear</i> (Rigaku, 2005)'
_computing_data_collection '<i>CrystalClear</i> (Rigaku, 2005)'
_computing_data_reduction '<i>CrystalClear</i> (Rigaku, 2005)'
_computing_molecular_graphics '<i>SHELXTL</i> (Sheldrick, 2008)'
_computing_publication_material '<i>PRPKAPPA</i> (Ferguson, 1999)'
_computing_structure_refinement '<i>SHELXL-97</i> (Sheldrick, 2008)'
_computing_structure_solution '<i>SHELXS-97</i> (Sheldrick, 2008)'
_diffrn_ambient_temperature 300(2)
_diffrn_detector_area_resol_mean 28.5714
_diffrn_measured_fraction_theta_full 0.986
_diffrn_measured_fraction_theta_max 0.986
_diffrn_measurement_device_type 'Saturn724+ (4x4 bin mode)'
_diffrn_measurement_method CCD_Profile_fitting
_diffrn_radiation_monochromator graphite
_diffrn_radiation_source 'fine-focus sealed tube'
_diffrn_radiation_type MoK\a
_diffrn_radiation_wavelength 0.71073
_diffrn_reflns_av_R_equivalents 0.0265
_diffrn_reflns_av_sigmaI/netI 0.0720
_diffrn_reflns_limit_h_max 11
_diffrn_reflns_limit_h_min -11
_diffrn_reflns_limit_k_max 14
_diffrn_reflns_limit_k_min -14
_diffrn_reflns_limit_l_max 14
_diffrn_reflns_limit_l_min -14
_diffrn_reflns_number 10035
_diffrn_reflns_theta_full 27.46
_diffrn_reflns_theta_max 27.46
_diffrn_reflns_theta_min 1.98
_exptl_absorpt_coefficient_mu 1.129
_exptl_absorpt_correction_T_max 0.798
_exptl_absorpt_correction_T_min 0.798
_exptl_absorpt_correction_type multi-scan
_exptl_absorpt_process_details '<i>CrystalClear</i> (Rigaku, 2005)'
_exptl_crystal_colour Colorless
_exptl_crystal_density_diffrn 1.530
_exptl_crystal_density_method 'not measured'
_exptl_crystal_description Prism
_exptl_crystal_F_000 443
_exptl_crystal_size_max 0.20
_exptl_crystal_size_mid 0.20
_exptl_crystal_size_min 0.20
_refine_diff_density_max 0.338
_refine_diff_density_min -0.597
_refine_diff_density_rms 0.144
_refine_ls_abs_structure_details 'Flack H D (1983), Acta Cryst. A39, 876-881'
_refine_ls_abs_structure_Flack 0.44(2)
_refine_ls_extinction_method none
_refine_ls_goodness_of_fit_ref 0.970
_refine_ls_hydrogen_treatment constr
_refine_ls_matrix_type full
_refine_ls_number_parameters 570
_refine_ls_number_reflns 8028
_refine_ls_number_restraints 591
_refine_ls_restrained_S_all 0.948
_refine_ls_R_factor_all 0.0754
_refine_ls_R_factor_gt 0.0419
_refine_ls_shift/su_max 0.002
_refine_ls_shift/su_mean 0.000
_refine_ls_structure_factor_coef Fsqd
_refine_ls_weighting_details 'calc w=1/[\s^2^(Fo^2^)+(0.0633P)^2^+0.0000P] where P=(Fo^2^+2Fc^2^)/3'
_refine_ls_weighting_scheme calc
_refine_ls_wR_factor_gt 0.0961
_refine_ls_wR_factor_ref 0.1318
_reflns_number_gt 4960
_reflns_number_total 8510
_reflns_threshold_expression >2sigma(I)
_cod_data_source_file c3ce40220g.txt
_cod_data_source_block rt
_cod_database_code 7209892

loop_
_symmetry_equiv_pos_as_xyz
'x, y, z'

loop_
_atom_site_label
_atom_site_type_symbol
_atom_site_fract_x
_atom_site_fract_y
_atom_site_fract_z
_atom_site_U_iso_or_equiv
_atom_site_adp_type
_atom_site_occupancy
_atom_site_symmetry_multiplicity
_atom_site_calc_flag
_atom_site_refinement_flags
_atom_site_disorder_assembly
_atom_site_disorder_group
Ni1 Ni 0.89395(19) 0.96261(16) 0.31374(14) 0.04562(16) Uani 1 1 d . . .
S10 S 1.1566(3) 0.8866(2) 0.1669(2) 0.0559(6) Uani 1 1 d . . .
S9 S 1.5107(3) 0.7727(2) 0.1920(2) 0.0570(6) Uani 1 1 d . . .
S7 S 1.3552(3) 0.7903(2) 0.4721(2) 0.0601(6) Uani 1 1 d . . .
S6 S 0.9873(3) 0.9133(2) 0.47138(19) 0.0528(5) Uani 1 1 d . . .
S5 S 0.6309(3) 1.0355(3) 0.4603(2) 0.0582(6) Uani 1 1 d . . .
S1 S 0.8026(3) 1.0132(2) 0.1541(2) 0.0553(6) Uani 1 1 d . . .
S4 S 0.2763(3) 1.1468(2) 0.4316(2) 0.0594(6) Uani 1 1 d . . .
S2 S 0.4362(3) 1.1265(2) 0.1524(2) 0.0641(7) Uani 1 1 d . . .
S3 S 0.0460(4) 1.2385(3) 0.2800(3) 0.0804(9) Uani 1 1 d . . .
S8 S 1.7417(4) 0.6765(3) 0.3425(3) 0.0888(9) Uani 1 1 d . . .
C5 C 1.5469(13) 0.7404(10) 0.3347(10) 0.059(2) Uani 1 1 d . . .
C2 C 0.2409(12) 1.1734(9) 0.2863(10) 0.057(2) Uani 1 1 d . . .
C3 C 0.5087(11) 1.0818(8) 0.3632(9) 0.048(2) Uani 1 1 d . . .
C1 C 0.5835(11) 1.0747(9) 0.2317(9) 0.049(2) Uani 1 1 d . . .
C14 C 1.7111(11) 0.4233(10) 0.0326(8) 0.087(3) Uani 1 1 d . . .
H14A H 1.8359 0.3826 -0.0004 0.131 Uiso 1 1 d R . .
H14B H 1.6826 0.5138 0.0134 0.131 Uiso 1 1 d R . .
H14C H 1.6610 0.3817 -0.0077 0.131 Uiso 1 1 d R . .
C11 C 1.1214(8) 0.4803(6) 0.5951(6) 0.0358(13) Uani 1 1 d . . .
N1 N 0.9993(5) 0.4763(4) 0.7274(4) 0.0416(9) Uani 1 1 d . . .
H1A H 0.8907 0.5219 0.7336 0.062 Uiso 1 1 d R . .
H1B H 1.0265 0.5108 0.7829 0.062 Uiso 1 1 d R . .
H1C H 1.0066 0.3943 0.7465 0.062 Uiso 1 1 d R . .
O1 O 1.4529(5) 0.4745(5) 0.2141(4) 0.0558(12) Uani 1 1 d . . .
C10 C 1.2989(7) 0.4161(6) 0.5620(5) 0.0486(13) Uani 1 1 d . . .
H10A H 1.3402 0.3726 0.6249 0.058 Uiso 1 1 d R . .
C12 C 1.0613(8) 0.5437(6) 0.5008(5) 0.0436(12) Uani 1 1 d . . .
H12A H 0.9424 0.5884 0.5225 0.052 Uiso 1 1 calc R . .
C9 C 1.4130(7) 0.4154(6) 0.4349(5) 0.0448(13) Uani 1 1 d . . .
H9A H 1.5326 0.3743 0.4137 0.054 Uiso 1 1 d R . .
C8 C 1.3530(7) 0.4749(6) 0.3412(6) 0.0422(14) Uani 1 1 d . . .
C7 C 1.1758(7) 0.5415(6) 0.3747(5) 0.0492(14) Uani 1 1 d . . .
H7A H 1.1339 0.5841 0.3117 0.059 Uiso 1 1 d R . .
C13 C 1.6375(8) 0.4112(6) 0.1755(6) 0.0580(17) Uani 1 1 d . . .
H13A H 1.6640 0.3204 0.1968 0.070 Uiso 1 1 d R . .
H13B H 1.6864 0.4531 0.2181 0.070 Uiso 1 1 d R . .
C4 C 1.2134(11) 0.8477(8) 0.3874(9) 0.047(2) Uani 1 1 d . . .
C6 C 1.2869(11) 0.8353(8) 0.2575(8) 0.0463(19) Uani 1 1 d . . .
C15 C 0.552(3) 0.5520(18) 0.717(2) 0.081(6) Uani 0.511(6) 1 d PDU A 1
H15A H 0.4820 0.6017 0.6687 0.097 Uiso 0.511(6) 1 calc PR A 1
H15B H 0.4742 0.5395 0.8029 0.097 Uiso 0.511(6) 1 calc PR A 1
C16 C 0.667(2) 0.4250(15) 0.6496(19) 0.078(5) Uani 0.511(6) 1 d PDU A 1
H16A H 0.5986 0.3832 0.6275 0.093 Uiso 0.511(6) 1 calc PR A 1
H16B H 0.7559 0.4371 0.5698 0.093 Uiso 0.511(6) 1 calc PR A 1
C17 C 0.838(3) 0.2180(16) 0.676(2) 0.070(6) Uani 0.511(6) 1 d PDU A 1
H17A H 0.9262 0.2174 0.5911 0.084 Uiso 0.511(6) 1 calc PR A 1
H17B H 0.7583 0.1785 0.6675 0.084 Uiso 0.511(6) 1 calc PR A 1
C18 C 0.922(2) 0.144(2) 0.769(2) 0.091(6) Uani 0.511(6) 1 d PDU A 1
H18A H 0.8351 0.1546 0.8566 0.109 Uiso 0.511(6) 1 calc PR A 1
H18B H 0.9726 0.0516 0.7439 0.109 Uiso 0.511(6) 1 calc PR A 1
C19 C 1.131(3) 0.129(2) 0.855(2) 0.097(8) Uani 0.511(6) 1 d PDU A 1
H19A H 1.1838 0.0360 0.8335 0.116 Uiso 0.511(6) 1 calc PR A 1
H19B H 1.0419 0.1415 0.9423 0.116 Uiso 0.511(6) 1 calc PR A 1
C20 C 1.267(2) 0.1849(14) 0.8507(17) 0.076(5) Uani 0.511(6) 1 d PDU A 1
H20A H 1.3276 0.1390 0.9071 0.091 Uiso 0.511(6) 1 calc PR A 1
H20B H 1.3527 0.1770 0.7628 0.091 Uiso 0.511(6) 1 calc PR A 1
C21 C 1.290(2) 0.3704(16) 0.922(2) 0.068(5) Uani 0.511(6) 1 d PDU A 1
H21A H 1.3845 0.3772 0.8438 0.082 Uiso 0.511(6) 1 calc PR A 1
H21B H 1.3390 0.3159 0.9811 0.082 Uiso 0.511(6) 1 calc PR A 1
C22 C 1.175(2) 0.5027(14) 0.9852(14) 0.070(4) Uani 0.511(6) 1 d PDU A 1
H22A H 1.0743 0.4958 1.0589 0.084 Uiso 0.511(6) 1 calc PR A 1
H22B H 1.2394 0.5407 1.0160 0.084 Uiso 0.511(6) 1 calc PR A 1
C23 C 1.018(3) 0.7122(16) 0.946(2) 0.069(5) Uani 0.511(6) 1 d PDU A 1
H23A H 1.0940 0.7560 0.9521 0.082 Uiso 0.511(6) 1 calc PR A 1
H23B H 0.9338 0.7097 1.0322 0.082 Uiso 0.511(6) 1 calc PR A 1
C24 C 0.921(2) 0.7863(17) 0.8569(17) 0.079(5) Uani 0.511(6) 1 d PDU A 1
H24A H 0.8612 0.8766 0.8881 0.094 Uiso 0.511(6) 1 calc PR A 1
H24B H 1.0052 0.7840 0.7694 0.094 Uiso 0.511(6) 1 calc PR A 1
C25 C 0.680(2) 0.806(2) 0.797(2) 0.068(5) Uani 0.511(6) 1 d PDU A 1
H25A H 0.7451 0.8209 0.7084 0.082 Uiso 0.511(6) 1 calc PR A 1
H25B H 0.6145 0.8896 0.8441 0.082 Uiso 0.511(6) 1 calc PR A 1
C26 C 0.555(2) 0.7384(17) 0.799(2) 0.088(6) Uani 0.511(6) 1 d PDU A 1
H26A H 0.4872 0.7240 0.8872 0.105 Uiso 0.511(6) 1 calc PR A 1
H26B H 0.4751 0.7907 0.7581 0.105 Uiso 0.511(6) 1 calc PR A 1
O2 O 0.6585(16) 0.6196(14) 0.7287(13) 0.073(4) Uani 0.511(6) 1 d PDU A 1
O3 O 0.7444(13) 0.3478(11) 0.7296(9) 0.058(2) Uani 0.511(6) 1 d PDU A 1
O4 O 1.0539(17) 0.1926(13) 0.7648(12) 0.067(3) Uani 0.511(6) 1 d PDU A 1
O5 O 1.1801(16) 0.3171(12) 0.8926(13) 0.064(3) Uani 0.511(6) 1 d PDU A 1
O6 O 1.1187(14) 0.5823(12) 0.8917(9) 0.057(3) Uani 0.511(6) 1 d PDU A 1
O7 O 0.7985(18) 0.7305(13) 0.8551(13) 0.073(4) Uani 0.511(6) 1 d PDU A 1
C15' C 0.525(2) 0.664(2) 0.759(2) 0.092(6) Uani 0.489(6) 1 d PDU A 2
H15C H 0.4456 0.7401 0.7368 0.110 Uiso 0.489(6) 1 calc PR A 2
H15D H 0.4643 0.6440 0.8476 0.110 Uiso 0.489(6) 1 calc PR A 2
C16' C 0.573(3) 0.5536(16) 0.671(2) 0.077(6) Uani 0.489(6) 1 d PDU A 2
H16C H 0.4702 0.5387 0.6709 0.092 Uiso 0.489(6) 1 calc PR A 2
H16D H 0.6425 0.5682 0.5827 0.092 Uiso 0.489(6) 1 calc PR A 2
C17' C 0.738(2) 0.3369(15) 0.6397(18) 0.079(5) Uani 0.489(6) 1 d PDU A 2
H17C H 0.8288 0.3450 0.5592 0.095 Uiso 0.489(6) 1 calc PR A 2
H17D H 0.6440 0.3263 0.6195 0.095 Uiso 0.489(6) 1 calc PR A 2
C18' C 0.808(3) 0.225(2) 0.711(3) 0.082(7) Uani 0.489(6) 1 d PDU A 2
H18C H 0.7194 0.2245 0.7953 0.099 Uiso 0.489(6) 1 calc PR A 2
H18D H 0.8375 0.1444 0.6630 0.099 Uiso 0.489(6) 1 calc PR A 2
C19' C 1.027(3) 0.122(2) 0.792(3) 0.099(7) Uani 0.489(6) 1 d PDU A 2
H19C H 1.0565 0.0422 0.7437 0.119 Uiso 0.489(6) 1 calc PR A 2
H19D H 0.9388 0.1209 0.8771 0.119 Uiso 0.489(6) 1 calc PR A 2
C20' C 1.188(3) 0.129(2) 0.808(2) 0.086(7) Uani 0.489(6) 1 d PDU A 2
H20C H 1.2265 0.0601 0.8615 0.104 Uiso 0.489(6) 1 calc PR A 2
H20D H 1.2825 0.1176 0.7232 0.104 Uiso 0.489(6) 1 calc PR A 2
C21' C 1.285(3) 0.2640(19) 0.894(2) 0.089(6) Uani 0.489(6) 1 d PDU A 2
H21C H 1.3822 0.2596 0.8127 0.106 Uiso 0.489(6) 1 calc PR A 2
H21D H 1.3235 0.1912 0.9436 0.106 Uiso 0.489(6) 1 calc PR A 2
C22' C 1.237(3) 0.3888(16) 0.968(2) 0.084(7) Uani 0.489(6) 1 d PDU A 2
H22C H 1.1531 0.3882 1.0552 0.101 Uiso 0.489(6) 1 calc PR A 2
H22D H 1.3408 0.3958 0.9757 0.101 Uiso 0.489(6) 1 calc PR A 2
C23' C 1.098(2) 0.6143(15) 0.9786(17) 0.081(5) Uani 0.489(6) 1 d PDU A 2
H23C H 1.1904 0.6270 0.9986 0.097 Uiso 0.489(6) 1 calc PR A 2
H23D H 1.0058 0.6096 1.0599 0.097 Uiso 0.489(6) 1 calc PR A 2
C24' C 1.026(3) 0.729(2) 0.905(2) 0.081(7) Uani 0.489(6) 1 d PDU A 2
H24C H 0.9945 0.8104 0.9515 0.097 Uiso 0.489(6) 1 calc PR A 2
H24D H 1.1132 0.7292 0.8193 0.097 Uiso 0.489(6) 1 calc PR A 2
C25' C 0.789(3) 0.815(2) 0.831(3) 0.107(8) Uani 0.489(6) 1 d PDU A 2
H25C H 0.8666 0.8125 0.7412 0.128 Uiso 0.489(6) 1 calc PR A 2
H25D H 0.7653 0.8977 0.8709 0.128 Uiso 0.489(6) 1 calc PR A 2
C26' C 0.617(3) 0.809(2) 0.832(3) 0.090(8) Uani 0.489(6) 1 d PDU A 2
H26C H 0.5377 0.8032 0.9192 0.108 Uiso 0.489(6) 1 calc PR A 2
H26D H 0.5591 0.8849 0.7931 0.108 Uiso 0.489(6) 1 calc PR A 2
O2' O 0.6710(16) 0.6933(14) 0.7545(13) 0.063(3) Uani 0.489(6) 1 d PDU A 2
O3' O 0.6744(15) 0.4463(13) 0.7226(11) 0.064(3) Uani 0.489(6) 1 d PDU A 2
O4' O 0.9600(17) 0.2299(12) 0.7262(12) 0.064(3) Uani 0.489(6) 1 d PDU A 2
O5' O 1.1480(18) 0.2504(16) 0.8654(15) 0.080(4) Uani 0.489(6) 1 d PDU A 2
O6' O 1.1649(15) 0.4961(13) 0.9042(11) 0.062(3) Uani 0.489(6) 1 d PDU A 2
O7' O 0.8764(18) 0.7158(14) 0.8941(12) 0.065(3) Uani 0.489(6) 1 d PDU A 2

loop_
_atom_site_aniso_label
_atom_site_aniso_U_11
_atom_site_aniso_U_22
_atom_site_aniso_U_33
_atom_site_aniso_U_23
_atom_site_aniso_U_13
_atom_site_aniso_U_12
Ni1 0.0457(3) 0.0500(3) 0.0388(3) -0.0014(2) -0.0167(2) -0.0112(2)
S10 0.0511(13) 0.0740(16) 0.0385(12) -0.0028(11) -0.0174(10) -0.0136(12)
S9 0.0457(12) 0.0651(15) 0.0564(14) -0.0016(12) -0.0178(11) -0.0143(11)
S7 0.0623(14) 0.0701(16) 0.0527(14) 0.0101(12) -0.0315(12) -0.0183(12)
S6 0.0509(12) 0.0646(14) 0.0368(11) 0.0023(10) -0.0154(9) -0.0129(11)
S5 0.0465(12) 0.0823(18) 0.0413(13) -0.0072(12) -0.0164(10) -0.0133(12)
S1 0.0507(12) 0.0690(15) 0.0384(11) 0.0039(10) -0.0173(9) -0.0098(12)
S4 0.0467(13) 0.0697(17) 0.0578(15) -0.0050(12) -0.0169(11) -0.0155(12)
S2 0.0590(14) 0.0763(17) 0.0561(14) 0.0174(13) -0.0311(12) -0.0141(13)
S3 0.0554(15) 0.088(2) 0.103(2) 0.0123(18) -0.0432(15) -0.0170(15)
S8 0.0593(16) 0.106(2) 0.100(2) 0.0124(19) -0.0455(15) -0.0105(16)
C5 0.057(5) 0.052(5) 0.064(6) 0.003(4) -0.019(4) -0.017(4)
C2 0.068(6) 0.047(5) 0.073(7) 0.008(4) -0.043(5) -0.020(4)
C3 0.048(5) 0.038(4) 0.064(5) -0.002(4) -0.027(4) -0.014(4)
C1 0.057(5) 0.058(5) 0.042(5) 0.006(4) -0.024(4) -0.025(4)
C14 0.068(6) 0.111(8) 0.055(5) -0.017(5) 0.005(4) -0.022(5)
C11 0.035(3) 0.040(3) 0.032(3) 0.003(2) -0.011(2) -0.014(2)
N1 0.036(2) 0.056(3) 0.030(2) 0.0025(17) -0.0077(16) -0.017(2)
O1 0.038(2) 0.074(3) 0.040(2) 0.003(2) -0.0035(19) -0.013(2)
C10 0.036(3) 0.064(4) 0.045(3) 0.006(2) -0.019(2) -0.012(3)
C12 0.038(3) 0.057(3) 0.032(3) 0.007(2) -0.012(2) -0.014(3)
C9 0.028(3) 0.054(3) 0.045(3) 0.003(2) -0.005(2) -0.013(3)
C8 0.038(4) 0.043(3) 0.045(4) -0.001(3) -0.013(3) -0.014(3)
C7 0.039(3) 0.071(4) 0.032(3) 0.009(3) -0.011(2) -0.016(3)
C13 0.042(3) 0.059(4) 0.049(4) -0.010(3) 0.011(3) -0.016(3)
C4 0.052(5) 0.036(4) 0.059(6) 0.008(4) -0.029(4) -0.014(4)
C6 0.049(5) 0.044(4) 0.045(5) 0.000(4) -0.015(4) -0.017(4)
C15 0.055(10) 0.131(13) 0.069(12) 0.011(10) -0.038(9) -0.032(10)
C16 0.061(10) 0.115(13) 0.074(10) 0.018(11) -0.038(8) -0.039(9)
C17 0.060(10) 0.082(10) 0.068(10) -0.046(8) -0.008(8) -0.030(8)
C18 0.075(11) 0.088(12) 0.111(12) -0.038(10) -0.020(10) -0.035(10)
C19 0.107(14) 0.072(11) 0.061(11) 0.011(9) -0.012(10) 0.009(11)
C20 0.091(11) 0.074(10) 0.051(8) 0.008(7) -0.028(8) -0.011(9)
C21 0.058(10) 0.086(10) 0.060(10) 0.006(8) -0.034(8) -0.008(8)
C22 0.078(10) 0.102(11) 0.040(7) 0.010(7) -0.029(7) -0.037(8)
C23 0.080(10) 0.073(10) 0.065(11) -0.015(8) -0.024(8) -0.040(8)
C24 0.100(12) 0.044(8) 0.070(9) 0.001(7) -0.013(9) -0.017(8)
C25 0.043(9) 0.064(10) 0.065(11) 0.022(9) -0.009(8) 0.006(8)
C26 0.050(9) 0.103(14) 0.090(12) 0.014(10) -0.022(9) -0.008(9)
O2 0.051(6) 0.091(9) 0.069(7) 0.004(7) -0.017(5) -0.021(6)
O3 0.067(6) 0.063(6) 0.057(5) 0.004(5) -0.032(5) -0.026(5)
O4 0.080(8) 0.063(7) 0.062(6) 0.005(5) -0.022(6) -0.034(6)
O5 0.054(7) 0.059(7) 0.061(6) 0.015(6) -0.018(5) -0.003(6)
O6 0.061(6) 0.077(7) 0.040(5) -0.004(5) -0.020(4) -0.029(6)
O7 0.087(9) 0.060(7) 0.059(7) 0.016(6) -0.025(6) -0.015(7)
C15' 0.052(9) 0.126(15) 0.092(12) 0.020(11) -0.029(9) -0.023(11)
C16' 0.050(9) 0.127(13) 0.071(12) 0.022(10) -0.043(9) -0.032(9)
C17' 0.075(11) 0.108(12) 0.063(9) -0.020(9) -0.016(8) -0.044(9)
C18' 0.072(12) 0.098(13) 0.083(13) -0.024(11) -0.009(10) -0.051(10)
C19' 0.099(14) 0.096(13) 0.070(11) -0.009(11) -0.013(11) -0.010(13)
C20' 0.088(13) 0.064(11) 0.060(12) 0.002(10) -0.004(10) 0.006(11)
C21' 0.079(11) 0.097(13) 0.078(11) 0.028(10) -0.036(9) -0.014(11)
C22' 0.088(13) 0.110(13) 0.057(11) 0.005(10) -0.040(9) -0.020(11)
C23' 0.072(10) 0.118(13) 0.053(9) -0.009(9) -0.022(7) -0.030(9)
C24' 0.093(12) 0.061(10) 0.086(14) -0.028(9) -0.018(10) -0.033(9)
C25' 0.102(14) 0.087(12) 0.079(12) -0.013(10) 0.002(11) -0.004(13)
C26' 0.075(13) 0.061(10) 0.073(12) -0.005(9) -0.001(11) 0.021(11)
O2' 0.047(6) 0.077(9) 0.052(6) 0.013(6) -0.012(5) -0.016(6)
O3' 0.060(7) 0.090(8) 0.052(6) 0.009(5) -0.028(5) -0.031(6)
O4' 0.062(7) 0.069(7) 0.061(6) -0.004(5) -0.014(5) -0.031(6)
O5' 0.074(9) 0.073(9) 0.069(8) 0.019(7) -0.026(7) -0.003(8)
O6' 0.055(6) 0.088(9) 0.046(6) 0.006(6) -0.028(5) -0.018(6)
O7' 0.066(8) 0.074(8) 0.051(6) -0.002(6) -0.012(5) -0.027(7)

loop_
_atom_type_symbol
_atom_type_description
_atom_type_scat_dispersion_real
_atom_type_scat_dispersion_imag
_atom_type_scat_source
C C 0.0033 0.0016 'International Tables Vol C Tables 4.2.6.8 and 6.1.1.4'
H H 0.0000 0.0000 'International Tables Vol C Tables 4.2.6.8 and 6.1.1.4'
N N 0.0061 0.0033 'International Tables Vol C Tables 4.2.6.8 and 6.1.1.4'
O O 0.0106 0.0060 'International Tables Vol C Tables 4.2.6.8 and 6.1.1.4'
S S 0.1246 0.1234 'International Tables Vol C Tables 4.2.6.8 and 6.1.1.4'
Ni Ni 0.3393 1.1124 'International Tables Vol C Tables 4.2.6.8 and 6.1.1.4'

loop_
_geom_angle_atom_site_label_1
_geom_angle_atom_site_label_2
_geom_angle_atom_site_label_3
_geom_angle
S6 Ni1 S1 179.31(14)
S6 Ni1 S5 87.36(11)
S1 Ni1 S5 93.12(12)
S6 Ni1 S10 92.71(12)
S1 Ni1 S10 86.81(11)
S5 Ni1 S10 179.07(16)
C6 S10 Ni1 103.3(3)
C6 S9 C5 98.1(5)
C5 S7 C4 95.9(5)
C4 S6 Ni1 101.6(3)
C3 S5 Ni1 100.7(3)
C1 S1 Ni1 102.5(3)
C2 S4 C3 97.5(5)
C2 S2 C1 99.6(4)
S8 C5 S9 124.1(6)
S8 C5 S7 122.9(6)
S9 C5 S7 113.0(6)
S3 C2 S2 125.2(6)
S3 C2 S4 123.1(6)
S2 C2 S4 111.7(5)
C1 C3 S5 122.3(7)
C1 C3 S4 116.4(7)
S5 C3 S4 121.3(6)
C3 C1 S1 121.3(7)
C3 C1 S2 114.8(7)
S1 C1 S2 123.8(5)
C13 C14 H14A 110.1
C13 C14 H14B 109.3
H14A C14 H14B 109.5
C13 C14 H14C 109.0
H14A C14 H14C 109.5
H14B C14 H14C 109.5
C12 C11 C10 119.1(5)
C12 C11 N1 120.8(5)
C10 C11 N1 120.1(5)
C11 N1 H1A 109.5
C11 N1 H1B 109.1
H1A N1 H1B 109.5
C11 N1 H1C 109.8
H1A N1 H1C 109.5
H1B N1 H1C 109.5
C8 O1 C13 117.6(5)
C11 C10 C9 119.8(5)
C11 C10 H10A 119.6
C9 C10 H10A 120.7
C7 C12 C11 120.6(5)
C7 C12 H12A 119.7
C11 C12 H12A 119.7
C8 C9 C10 121.1(5)
C8 C9 H9A 119.5
C10 C9 H9A 119.5
O1 C8 C9 125.3(5)
O1 C8 C7 115.5(6)
C9 C8 C7 119.2(5)
C12 C7 C8 120.2(5)
C12 C7 H7A 120.0
C8 C7 H7A 119.8
O1 C13 C14 105.5(6)
O1 C13 H13A 110.7
C14 C13 H13A 110.6
O1 C13 H13B 111.0
C14 C13 H13B 110.2
H13A C13 H13B 108.8
C6 C4 S6 122.7(7)
C6 C4 S7 116.7(7)
S6 C4 S7 120.6(5)
C4 C6 S9 116.2(7)
C4 C6 S10 119.6(7)
S9 C6 S10 124.1(5)
O2 C15 C16 108.5(17)
O2 C15 H15A 110.0
C16 C15 H15A 110.0
O2 C15 H15B 110.0
C16 C15 H15B 110.0
H15A C15 H15B 108.4
O3 C16 C15 109.1(18)
O3 C16 H16A 109.9
C15 C16 H16A 109.9
O3 C16 H16B 109.9
C15 C16 H16B 109.9
H16A C16 H16B 108.3
O3 C17 C18 106.9(16)
O3 C17 H17A 110.3
C18 C17 H17A 110.3
O3 C17 H17B 110.3
C18 C17 H17B 110.3
H17A C17 H17B 108.6
O4 C18 C17 108.4(18)
O4 C18 H18A 110.0
C17 C18 H18A 110.0
O4 C18 H18B 110.0
C17 C18 H18B 110.0
H18A C18 H18B 108.4
O4 C19 C20 108.5(16)
O4 C19 H19A 110.0
C20 C19 H19A 110.0
O4 C19 H19B 110.0
C20 C19 H19B 110.0
H19A C19 H19B 108.4
O5 C20 C19 107.1(18)
O5 C20 H20A 110.3
C19 C20 H20A 110.3
O5 C20 H20B 110.3
C19 C20 H20B 110.3
H20A C20 H20B 108.6
O5 C21 C22 106.0(13)
O5 C21 H21A 110.5
C22 C21 H21A 110.5
O5 C21 H21B 110.5
C22 C21 H21B 110.5
H21A C21 H21B 108.7
O6 C22 C21 108.4(14)
O6 C22 H22A 110.0
C21 C22 H22A 110.0
O6 C22 H22B 110.0
C21 C22 H22B 110.0
H22A C22 H22B 108.4
O6 C23 C24 108.9(15)
O6 C23 H23A 109.9
C24 C23 H23A 109.9
O6 C23 H23B 109.9
C24 C23 H23B 109.9
H23A C23 H23B 108.3
O7 C24 C23 110.8(16)
O7 C24 H24A 109.5
C23 C24 H24A 109.5
O7 C24 H24B 109.5
C23 C24 H24B 109.5
H24A C24 H24B 108.1
O7 C25 C26 111.3(16)
O7 C25 H25A 109.4
C26 C25 H25A 109.4
O7 C25 H25B 109.4
C26 C25 H25B 109.4
H25A C25 H25B 108.0
O2 C26 C25 106.1(17)
O2 C26 H26A 110.5
C25 C26 H26A 110.5
O2 C26 H26B 110.5
C25 C26 H26B 110.5
H26A C26 H26B 108.7
C26 O2 C15 110.6(13)
C16 O3 C17 111.4(12)
C18 O4 C19 109.8(13)
C20 O5 C21 111.2(12)
C22 O6 C23 110.1(11)
C24 O7 C25 114.9(12)
O2' C15' C16' 112.2(19)
O2' C15' H15C 109.2
C16' C15' H15C 109.2
O2' C15' H15D 109.2
C16' C15' H15D 109.2
H15C C15' H15D 107.9
O3' C16' C15' 103.5(17)
O3' C16' H16C 111.1
C15' C16' H16C 111.1
O3' C16' H16D 111.1
C15' C16' H16D 111.1
H16C C16' H16D 109.0
O3' C17' C18' 105.9(18)
O3' C17' H17C 110.6
C18' C17' H17C 110.6
O3' C17' H17D 110.6
C18' C17' H17D 110.6
H17C C17' H17D 108.7
O4' C18' C17' 111(2)
O4' C18' H18C 109.4
C17' C18' H18C 109.4
O4' C18' H18D 109.4
C17' C18' H18D 109.4
H18C C18' H18D 108.0
O4' C19' C20' 110(2)
O4' C19' H19C 109.7
C20' C19' H19C 109.7
O4' C19' H19D 109.7
C20' C19' H19D 109.7
H19C C19' H19D 108.2
O5' C20' C19' 108.9(19)
O5' C20' H20C 109.9
C19' C20' H20C 109.9
O5' C20' H20D 109.9
C19' C20' H20D 109.9
H20C C20' H20D 108.3
O5' C21' C22' 114(2)
O5' C21' H21C 108.6
C22' C21' H21C 108.6
O5' C21' H21D 108.6
C22' C21' H21D 108.7
H21C C21' H21D 107.6
O6' C22' C21' 110.1(17)
O6' C22' H22C 109.6
C21' C22' H22C 109.6
O6' C22' H22D 109.6
C21' C22' H22D 109.6
H22C C22' H22D 108.2
O6' C23' C24' 110.9(17)
O6' C23' H23C 109.5
C24' C23' H23C 109.5
O6' C23' H23D 109.5
C24' C23' H23D 109.5
H23C C23' H23D 108.0
O7' C24' C23' 107.4(17)
O7' C24' H24C 110.2
C23' C24' H24C 110.2
O7' C24' H24D 110.2
C23' C24' H24D 110.2
H24C C24' H24D 108.5
O7' C25' C26' 116(2)
O7' C25' H25C 108.2
C26' C25' H25C 108.2
O7' C25' H25D 108.2
C26' C25' H25D 108.2
H25C C25' H25D 107.3
O2' C26' C25' 102.8(18)
O2' C26' H26C 111.2
C25' C26' H26C 111.2
O2' C26' H26D 111.2
C25' C26' H26D 111.2
H26C C26' H26D 109.1
C15' O2' C26' 110.1(13)
C17' O3' C16' 108.3(12)
C19' O4' C18' 110.8(14)
C20' O5' C21' 113.8(14)
C22' O6' C23' 112.1(12)
C25' O7' C24' 116.0(15)

loop_
_geom_bond_atom_site_label_1
_geom_bond_atom_site_label_2
_geom_bond_distance
Ni1 S6 2.158(3)
Ni1 S1 2.169(3)
Ni1 S5 2.176(3)
Ni1 S10 2.178(3)
S10 C6 1.723(9)
S9 C6 1.713(9)
S9 C5 1.719(11)
S7 C5 1.742(10)
S7 C4 1.754(8)
S6 C4 1.749(9)
S5 C3 1.727(9)
S1 C1 1.688(9)
S4 C2 1.740(9)
S4 C3 1.778(9)
S2 C2 1.737(10)
S2 C1 1.743(8)
S3 C2 1.637(9)
S8 C5 1.642(10)
C3 C1 1.355(12)
C14 C13 1.487(10)
C14 H14A 0.9600
C14 H14B 0.9600
C14 H14C 0.9601
C11 C12 1.379(8)
C11 C10 1.383(8)
C11 N1 1.464(7)
N1 H1A 0.8900
N1 H1B 0.8900
N1 H1C 0.8900
O1 C8 1.352(7)
O1 C13 1.429(8)
C10 C9 1.388(7)
C10 H10A 0.9299
C12 C7 1.378(7)
C12 H12A 0.9300
C9 C8 1.361(8)
C9 H9A 0.9299
C8 C7 1.385(8)
C7 H7A 0.9300
C13 H13A 0.9700
C13 H13B 0.9701
C4 C6 1.340(11)
C15 O2 1.414(16)
C15 C16 1.472(16)
C15 H15A 0.9700
C15 H15B 0.9700
C16 O3 1.381(14)
C16 H16A 0.9700
C16 H16B 0.9700
C17 O3 1.425(15)
C17 C18 1.515(17)
C17 H17A 0.9700
C17 H17B 0.9700
C18 O4 1.412(14)
C18 H18A 0.9700
C18 H18B 0.9700
C19 O4 1.425(15)
C19 C20 1.500(17)
C19 H19A 0.9700
C19 H19B 0.9700
C20 O5 1.411(14)
C20 H20A 0.9700
C20 H20B 0.9700
C21 O5 1.422(15)
C21 C22 1.500(15)
C21 H21A 0.9700
C21 H21B 0.9700
C22 O6 1.422(13)
C22 H22A 0.9700
C22 H22B 0.9700
C23 O6 1.433(16)
C23 C24 1.541(15)
C23 H23A 0.9700
C23 H23B 0.9700
C24 O7 1.410(15)
C24 H24A 0.9700
C24 H24B 0.9700
C25 O7 1.412(15)
C25 C26 1.509(16)
C25 H25A 0.9700
C25 H25B 0.9700
C26 O2 1.400(15)
C26 H26A 0.9700
C26 H26B 0.9700
C15' O2' 1.397(15)
C15' C16' 1.471(17)
C15' H15C 0.9700
C15' H15D 0.9700
C16' O3' 1.434(16)
C16' H16C 0.9700
C16' H16D 0.9700
C17' O3' 1.396(14)
C17' C18' 1.482(17)
C17' H17C 0.9700
C17' H17D 0.9700
C18' O4' 1.424(17)
C18' H18C 0.9700
C18' H18D 0.9700
C19' O4' 1.407(16)
C19' C20' 1.513(17)
C19' H19C 0.9700
C19' H19D 0.9700
C20' O5' 1.400(16)
C20' H20C 0.9700
C20' H20D 0.9700
C21' O5' 1.402(15)
C21' C22' 1.509(16)
C21' H21C 0.9700
C21' H21D 0.9700
C22' O6' 1.406(16)
C22' H22C 0.9700
C22' H22D 0.9700
C23' O6' 1.416(14)
C23' C24' 1.524(16)
C23' H23C 0.9700
C23' H23D 0.9700
C24' O7' 1.414(17)
C24' H24C 0.9700
C24' H24D 0.9700
C25' O7' 1.402(16)
C25' C26' 1.524(17)
C25' H25C 0.9700
C25' H25D 0.9700
C26' O2' 1.428(16)
C26' H26C 0.9700
C26' H26D 0.9700

loop_
_geom_hbond_atom_site_label_D
_geom_hbond_atom_site_label_H
_geom_hbond_atom_site_label_A
_geom_hbond_distance_DH
_geom_hbond_distance_HA
_geom_hbond_distance_DA
_geom_hbond_angle_DHA
N1 H1A O2 0.89 1.97 2.856(13) 174.4
N1 H1C O4 0.89 2.11 2.991(14) 171.6
N1 H1B O6 0.89 2.02 2.900(11) 172.8
N1 H1A O7 0.89 2.48 2.884(14) 108.2
N1 H1C O5 0.89 2.53 2.947(13) 109.1

loop_
_geom_torsion_atom_site_label_1
_geom_torsion_atom_site_label_2
_geom_torsion_atom_site_label_3
_geom_torsion_atom_site_label_4
_geom_torsion
S6 Ni1 S10 C6 -1.4(3)
S1 Ni1 S10 C6 178.1(3)
S5 Ni1 S10 C6 -96(10)
S1 Ni1 S6 C4 -45(14)
S5 Ni1 S6 C4 -179.4(3)
S10 Ni1 S6 C4 1.6(3)
S6 Ni1 S5 C3 -177.7(3)
S1 Ni1 S5 C3 2.8(3)
S10 Ni1 S5 C3 -83(10)
S6 Ni1 S1 C1 -136(14)
S5 Ni1 S1 C1 -1.7(3)
S10 Ni1 S1 C1 177.3(3)
C6 S9 C5 S8 179.9(6)
C6 S9 C5 S7 -3.1(6)
C4 S7 C5 S8 178.7(6)
C4 S7 C5 S9 1.7(6)
C1 S2 C2 S3 177.4(6)
C1 S2 C2 S4 -1.0(6)
C3 S4 C2 S3 -178.3(6)
C3 S4 C2 S2 0.1(6)
Ni1 S5 C3 C1 -3.8(8)
Ni1 S5 C3 S4 178.4(4)
C2 S4 C3 C1 1.1(8)
C2 S4 C3 S5 179.0(5)
S5 C3 C1 S1 2.9(11)
S4 C3 C1 S1 -179.2(5)
S5 C3 C1 S2 -179.9(4)
S4 C3 C1 S2 -1.9(9)
Ni1 S1 C1 C3 -0.1(8)
Ni1 S1 C1 S2 -177.2(5)
C2 S2 C1 C3 1.8(8)
C2 S2 C1 S1 179.0(6)
C12 C11 C10 C9 -0.5(9)
N1 C11 C10 C9 177.1(5)
C10 C11 C12 C7 1.0(9)
N1 C11 C12 C7 -176.6(5)
C11 C10 C9 C8 -1.4(9)
C13 O1 C8 C9 -2.8(9)
C13 O1 C8 C7 177.7(6)
C10 C9 C8 O1 -176.9(5)
C10 C9 C8 C7 2.7(9)
C11 C12 C7 C8 0.3(9)
O1 C8 C7 C12 177.5(5)
C9 C8 C7 C12 -2.1(9)
C8 O1 C13 C14 178.6(6)
Ni1 S6 C4 C6 -1.6(8)
Ni1 S6 C4 S7 -179.9(4)
C5 S7 C4 C6 0.9(8)
C5 S7 C4 S6 179.3(5)
S6 C4 C6 S9 178.4(4)
S7 C4 C6 S9 -3.2(9)
S6 C4 C6 S10 0.6(10)
S7 C4 C6 S10 178.9(4)
C5 S9 C6 C4 3.9(8)
C5 S9 C6 S10 -178.4(5)
Ni1 S10 C6 C4 0.8(7)
Ni1 S10 C6 S9 -176.9(5)
O2 C15 C16 O3 69(2)
O3 C17 C18 O4 -68(2)
O4 C19 C20 O5 64(2)
O5 C21 C22 O6 -65.5(18)
O6 C23 C24 O7 65(2)
O7 C25 C26 O2 -60(2)
C25 C26 O2 C15 -176.4(17)
C16 C15 O2 C26 -176.9(17)
C15 C16 O3 C17 172.0(17)
C18 C17 O3 C16 178.1(15)
C17 C18 O4 C19 177.4(17)
C20 C19 O4 C18 -178.8(17)
C19 C20 O5 C21 165.5(15)
C22 C21 O5 C20 -171.2(14)
C21 C22 O6 C23 -176.3(15)
C24 C23 O6 C22 -165.9(14)
C23 C24 O7 C25 168.3(15)
C26 C25 O7 C24 179.6(15)
O2' C15' C16' O3' 65(2)
O3' C17' C18' O4' -68(2)
O4' C19' C20' O5' 53(3)
O5' C21' C22' O6' -53(3)
O6' C23' C24' O7' 67(2)
O7' C25' C26' O2' -66(3)
C16' C15' O2' C26' 174(2)
C25' C26' O2' C15' 172.1(19)
C18' C17' O3' C16' -168.6(18)
C15' C16' O3' C17' -176.0(16)
C20' C19' O4' C18' 180(2)
C17' C18' O4' C19' -179.3(19)
C19' C20' O5' C21' 175.3(18)
C22' C21' O5' C20' -174.0(19)
C21' C22' O6' C23' 172.6(17)
C24' C23' O6' C22' 178.2(18)
C26' C25' O7' C24' -173.6(19)
C23' C24' O7' C25' 178.8(18)
